data_4112716
loop_
_publ_author_name
'Olivier Tardif'
'Daisuke Hashizume'
'Zhaomin Hou'

_publ_section_title
;
 Hydrogenation of Carbon Dioxide and Aryl Isocyanates by a Tetranuclear
 Tetrahydrido Yttrium Complex. Isolation, Structures, and CO2 Insertion
 Reactions of Methylene Diolate and \m3-Oxo Yttrium Complexes
;
_journal_name_full 'Journal of the American Chemical Society'
_journal_page_first 8080
_journal_page_last 8081
_journal_paper_doi 10.1021/ja047889u
_journal_volume 126
_journal_year 2004
_chemical_formula_sum 'C60 H106 O5 Si6 Y4'
_chemical_formula_weight 1431.63
_chemical_name_systematic
; 
 ? 
;
_space_group_IT_number 15
_symmetry_cell_setting monoclinic
_symmetry_space_group_name_Hall '-C 2yc'
_symmetry_space_group_name_H-M 'C 1 2/c 1'
_atom_sites_solution_hydrogens geom
_atom_sites_solution_primary direct
_atom_sites_solution_secondary difmap
_audit_creation_method SHELXL-97
_cell_angle_alpha 90.00
_cell_angle_beta 111.150(2)
_cell_angle_gamma 90.00
_cell_formula_units_Z 4
_cell_length_a 26.150(2)
_cell_length_b 12.1801(11)
_cell_length_c 23.553(2)
_cell_measurement_temperature 203(2)
_cell_volume 6996.5(10)
_computing_structure_refinement 'SHELXL-97 (Sheldrick, 1997)'
_computing_structure_solution 'SHELXS-97 (Sheldrick, 1990)'
_diffrn_ambient_temperature 203(2)
_diffrn_measured_fraction_theta_full 0.943
_diffrn_measured_fraction_theta_max 0.943
_diffrn_radiation_monochromator graphite
_diffrn_radiation_source 'fine-focus sealed tube'
_diffrn_radiation_type MoK\a
_diffrn_radiation_wavelength 0.71073
_diffrn_reflns_av_R_equivalents 0.0388
_diffrn_reflns_av_sigmaI/netI 0.1257
_diffrn_reflns_limit_h_max 34
_diffrn_reflns_limit_h_min -34
_diffrn_reflns_limit_k_max 7
_diffrn_reflns_limit_k_min -15
_diffrn_reflns_limit_l_max 29
_diffrn_reflns_limit_l_min -30
_diffrn_reflns_number 20469
_diffrn_reflns_theta_full 27.99
_diffrn_reflns_theta_max 27.99
_diffrn_reflns_theta_min 1.67
_exptl_absorpt_coefficient_mu 3.429
_exptl_absorpt_correction_T_max 0.93
_exptl_absorpt_correction_T_min 0.53
_exptl_absorpt_correction_type SADABS
_exptl_crystal_colour yellow
_exptl_crystal_density_diffrn 1.359
_exptl_crystal_description hexagonal
_exptl_crystal_F_000 2984
_exptl_crystal_size_max 0.4
_exptl_crystal_size_mid 0.4
_exptl_crystal_size_min 0.2
_refine_diff_density_max 0.556
_refine_diff_density_min -0.815
_refine_diff_density_rms 0.175
_refine_ls_extinction_method none
_refine_ls_goodness_of_fit_ref 0.768
_refine_ls_hydrogen_treatment mixed
_refine_ls_matrix_type full
_refine_ls_number_parameters 374
_refine_ls_number_reflns 7961
_refine_ls_number_restraints 0
_refine_ls_restrained_S_all 0.768
_refine_ls_R_factor_all 0.0730
_refine_ls_R_factor_gt 0.0366
_refine_ls_shift/su_max 0.001
_refine_ls_shift/su_mean 0.000
_refine_ls_structure_factor_coef Fsqd
_refine_ls_weighting_details 'calc w=1/[\s^2^(Fo^2^)+(0.0180P)^2^+0.0000P] where P=(Fo^2^+2Fc^2^)/3'
_refine_ls_weighting_scheme calc
_refine_ls_wR_factor_gt 0.0651
_refine_ls_wR_factor_ref 0.0699
_reflns_number_gt 4653
_reflns_number_total 7961
_reflns_threshold_expression >2sigma(I)
_cod_data_source_file ja047889urom20040413_031904.cif
_cod_data_source_block 3
_cod_original_cell_volume 6996.6(11)
_cod_database_code 4112716

loop_
_symmetry_equiv_pos_as_xyz
'x, y, z'
'-x, y, -z+1/2'
'x+1/2, y+1/2, z'
'-x+1/2, y+1/2, -z+1/2'
'-x, -y, -z'
'x, -y, z-1/2'
'-x+1/2, -y+1/2, -z'
'x+1/2, -y+1/2, z-1/2'

loop_
_atom_site_label
_atom_site_type_symbol
_atom_site_fract_x
_atom_site_fract_y
_atom_site_fract_z
_atom_site_U_iso_or_equiv
_atom_site_adp_type
_atom_site_occupancy
_atom_site_symmetry_multiplicity
_atom_site_calc_flag
_atom_site_refinement_flags
_atom_site_disorder_group
Y1 Y 0.425398(14) 0.39984(3) 0.252023(16) 0.02615(10) Uani 1 1 d . .
Y2 Y 0.531236(15) 0.21013(3) 0.348792(16) 0.02756(10) Uani 1 1 d . .
Si1 Si 0.55959(4) 0.45154(9) 0.40313(5) 0.0333(3) Uani 1 1 d . .
Si2 Si 0.26808(4) 0.31944(10) 0.22867(6) 0.0433(3) Uani 1 1 d . .
Si3 Si 0.66055(5) 0.00690(10) 0.44297(6) 0.0438(3) Uani 1 1 d . .
O1 O 0.56120(9) 0.22754(18) 0.19924(10) 0.0250(6) Uani 1 1 d . .
O2 O 0.59452(9) 0.22573(19) 0.30212(10) 0.0270(6) Uani 1 1 d . .
O3 O 0.51925(16) 0.1384(4) 0.2515(2) 0.0277(13) Uani 0.50 1 d P .
C1 C 0.52484(13) 0.4184(3) 0.32173(15) 0.0244(8) Uani 1 1 d . .
C2 C 0.51091(14) 0.5148(3) 0.28237(15) 0.0229(8) Uani 1 1 d . .
H2 H 0.5183(12) 0.582(2) 0.2993(12) 0.020(9) Uiso 1 1 d . .
C3 C 0.51750(15) 0.4034(3) 0.44846(16) 0.0460(11) Uani 1 1 d . .
H3A H 0.4838 0.4440 0.4363 0.069 Uiso 1 1 calc R .
H3B H 0.5376 0.4152 0.4910 0.069 Uiso 1 1 calc R .
H3C H 0.5096 0.3266 0.4412 0.069 Uiso 1 1 calc R .
C4 C 0.57879(16) 0.5981(3) 0.42466(16) 0.0521(12) Uani 1 1 d . .
H4A H 0.6014 0.6246 0.4033 0.078 Uiso 1 1 calc R .
H4B H 0.5987 0.6029 0.4677 0.078 Uiso 1 1 calc R .
H4C H 0.5462 0.6420 0.4140 0.078 Uiso 1 1 calc R .
C5 C 0.62536(14) 0.3696(3) 0.43466(16) 0.0466(12) Uani 1 1 d . .
H5A H 0.6170 0.2926 0.4308 0.070 Uiso 1 1 calc R .
H5B H 0.6439 0.3875 0.4768 0.070 Uiso 1 1 calc R .
H5C H 0.6486 0.3872 0.4124 0.070 Uiso 1 1 calc R .
C6 C 0.32332(14) 0.4243(3) 0.24869(17) 0.0297(9) Uani 1 1 d . .
C7 C 0.32970(14) 0.5059(3) 0.20807(16) 0.0306(9) Uani 1 1 d . .
C8 C 0.36694(15) 0.5861(3) 0.24154(18) 0.0326(10) Uani 1 1 d . .
C9 C 0.38434(15) 0.5578(3) 0.30354(17) 0.0320(10) Uani 1 1 d . .
C10 C 0.35750(15) 0.4607(3) 0.30838(16) 0.0306(9) Uani 1 1 d . .
C11 C 0.29479(15) 0.5160(3) 0.14133(16) 0.0489(12) Uani 1 1 d . .
H11A H 0.2609 0.5516 0.1371 0.073 Uiso 1 1 calc R .
H11B H 0.2874 0.4442 0.1234 0.073 Uiso 1 1 calc R .
H11C H 0.3140 0.5586 0.1211 0.073 Uiso 1 1 calc R .
C12 C 0.38116(17) 0.6927(3) 0.21738(19) 0.0528(13) Uani 1 1 d . .
H12A H 0.3730 0.6861 0.1744 0.079 Uiso 1 1 calc R .
H12B H 0.4195 0.7079 0.2376 0.079 Uiso 1 1 calc R .
H12C H 0.3600 0.7515 0.2249 0.079 Uiso 1 1 calc R .
C13 C 0.41841(16) 0.6317(3) 0.35492(17) 0.0501(12) Uani 1 1 d . .
H13A H 0.4482 0.6619 0.3453 0.075 Uiso 1 1 calc R .
H13B H 0.4327 0.5899 0.3919 0.075 Uiso 1 1 calc R .
H13C H 0.3959 0.6902 0.3602 0.075 Uiso 1 1 calc R .
C14 C 0.36150(16) 0.4084(3) 0.36854(16) 0.0531(13) Uani 1 1 d . .
H14A H 0.3869 0.4492 0.4016 0.080 Uiso 1 1 calc R .
H14B H 0.3741 0.3341 0.3699 0.080 Uiso 1 1 calc R .
H14C H 0.3260 0.4088 0.3720 0.080 Uiso 1 1 calc R .
C15 C 0.20164(15) 0.3919(4) 0.2138(2) 0.0731(16) Uani 1 1 d . .
H15A H 0.2032 0.4317 0.2496 0.110 Uiso 1 1 calc R .
H15B H 0.1724 0.3392 0.2037 0.110 Uiso 1 1 calc R .
H15C H 0.1951 0.4422 0.1806 0.110 Uiso 1 1 calc R .
C16 C 0.27675(18) 0.2156(4) 0.2890(2) 0.0773(16) Uani 1 1 d . .
H16A H 0.3126 0.1835 0.3007 0.116 Uiso 1 1 calc R .
H16B H 0.2495 0.1593 0.2739 0.116 Uiso 1 1 calc R .
H16C H 0.2726 0.2502 0.3237 0.116 Uiso 1 1 calc R .
C17 C 0.26071(18) 0.2399(4) 0.15875(19) 0.0739(16) Uani 1 1 d . .
H17A H 0.2430 0.2846 0.1235 0.111 Uiso 1 1 calc R .
H17B H 0.2390 0.1756 0.1570 0.111 Uiso 1 1 calc R .
H17C H 0.2963 0.2185 0.1596 0.111 Uiso 1 1 calc R .
C18 C 0.58733(14) 0.0487(3) 0.42165(15) 0.0270(9) Uani 1 1 d . .
C19 C 0.54220(16) -0.0036(3) 0.37672(16) 0.0323(9) Uani 1 1 d . .
C20 C 0.49366(15) 0.0266(3) 0.38390(18) 0.0374(10) Uani 1 1 d . .
C21 C 0.50656(16) 0.0966(3) 0.43444(18) 0.0377(10) Uani 1 1 d . .
C22 C 0.56413(16) 0.1102(3) 0.45819(16) 0.0334(9) Uani 1 1 d . .
C23 C 0.54571(15) -0.0901(3) 0.33143(16) 0.0473(11) Uani 1 1 d . .
H23A H 0.5095 -0.1065 0.3033 0.071 Uiso 1 1 calc R .
H23B H 0.5622 -0.1556 0.3530 0.071 Uiso 1 1 calc R .
H23C H 0.5677 -0.0626 0.3095 0.071 Uiso 1 1 calc R .
C24 C 0.43719(16) -0.0188(4) 0.3492(2) 0.0635(14) Uani 1 1 d . .
H24A H 0.4321 -0.0858 0.3680 0.095 Uiso 1 1 calc R .
H24B H 0.4336 -0.0333 0.3079 0.095 Uiso 1 1 calc R .
H24C H 0.4100 0.0337 0.3497 0.095 Uiso 1 1 calc R .
C25 C 0.46548(17) 0.1357(3) 0.46179(19) 0.0643(15) Uani 1 1 d . .
H25A H 0.4334 0.1631 0.4301 0.097 Uiso 1 1 calc R .
H25B H 0.4816 0.1933 0.4906 0.097 Uiso 1 1 calc R .
H25C H 0.4555 0.0757 0.4821 0.097 Uiso 1 1 calc R .
C26 C 0.59549(17) 0.1620(3) 0.51925(16) 0.0506(12) Uani 1 1 d . .
H26A H 0.5711 0.2068 0.5316 0.076 Uiso 1 1 calc R .
H26B H 0.6245 0.2068 0.5159 0.076 Uiso 1 1 calc R .
H26C H 0.6107 0.1055 0.5489 0.076 Uiso 1 1 calc R .
C27 C 0.67154(17) -0.1139(4) 0.4950(2) 0.0881(18) Uani 1 1 d . .
H27A H 0.7091 -0.1368 0.5079 0.132 Uiso 1 1 calc R .
H27B H 0.6482 -0.1731 0.4739 0.132 Uiso 1 1 calc R .
H27C H 0.6630 -0.0938 0.5300 0.132 Uiso 1 1 calc R .
C28 C 0.71095(15) 0.1141(4) 0.48251(19) 0.0637(14) Uani 1 1 d . .
H28A H 0.7053 0.1778 0.4569 0.096 Uiso 1 1 calc R .
H28B H 0.7474 0.0866 0.4913 0.096 Uiso 1 1 calc R .
H28C H 0.7063 0.1337 0.5198 0.096 Uiso 1 1 calc R .
C29 C 0.67871(17) -0.0347(4) 0.3764(2) 0.0840(18) Uani 1 1 d . .
H29A H 0.6654 0.0194 0.3448 0.126 Uiso 1 1 calc R .
H29B H 0.6622 -0.1044 0.3613 0.126 Uiso 1 1 calc R .
H29C H 0.7178 -0.0407 0.3887 0.126 Uiso 1 1 calc R .
C30A C 0.5919(3) 0.1663(7) 0.2503(4) 0.032(2) Uani 0.50 1 d P 1
H30A H 0.6286 0.1539 0.2503 0.038 Uiso 0.50 1 calc PR 1
H30B H 0.5747 0.0956 0.2499 0.038 Uiso 0.50 1 calc PR 1
C30B C 0.5620(3) 0.1917(6) 0.2507(4) 0.0230(18) Uani 0.50 1 d P 2

loop_
_atom_site_aniso_label
_atom_site_aniso_U_11
_atom_site_aniso_U_22
_atom_site_aniso_U_33
_atom_site_aniso_U_23
_atom_site_aniso_U_13
_atom_site_aniso_U_12
Y1 0.02489(19) 0.0276(2) 0.0268(2) 0.00347(18) 0.01030(15) -0.00150(19)
Y2 0.0323(2) 0.0224(2) 0.0267(2) 0.00377(18) 0.00904(16) -0.00016(19)
Si1 0.0408(7) 0.0276(7) 0.0277(6) -0.0018(5) 0.0078(5) -0.0044(6)
Si2 0.0292(7) 0.0369(8) 0.0655(9) -0.0012(6) 0.0194(6) -0.0008(6)
Si3 0.0349(7) 0.0310(7) 0.0601(8) 0.0051(6) 0.0104(6) 0.0020(6)
O1 0.0326(15) 0.0190(15) 0.0263(14) 0.0008(12) 0.0141(12) 0.0030(12)
O2 0.0284(14) 0.0241(15) 0.0285(15) -0.0014(12) 0.0101(12) -0.0004(13)
O3 0.028(3) 0.026(3) 0.029(3) 0.002(3) 0.009(3) 0.003(2)
C1 0.025(2) 0.021(2) 0.025(2) 0.0006(16) 0.0066(16) -0.0006(17)
C2 0.025(2) 0.016(2) 0.032(2) -0.0066(17) 0.0150(18) -0.0052(18)
C3 0.063(3) 0.041(3) 0.038(2) 0.004(2) 0.023(2) 0.011(2)
C4 0.071(3) 0.037(3) 0.042(3) -0.009(2) 0.013(2) -0.015(3)
C5 0.041(3) 0.053(3) 0.037(3) 0.008(2) 0.005(2) -0.007(2)
C6 0.023(2) 0.032(2) 0.037(2) 0.0046(19) 0.0146(18) 0.0049(18)
C7 0.023(2) 0.039(3) 0.032(2) 0.004(2) 0.0112(18) 0.009(2)
C8 0.031(2) 0.028(2) 0.046(3) 0.007(2) 0.023(2) 0.006(2)
C9 0.031(2) 0.031(2) 0.039(2) -0.004(2) 0.0174(19) 0.007(2)
C10 0.030(2) 0.035(3) 0.032(2) 0.0032(19) 0.0176(19) 0.007(2)
C11 0.041(3) 0.063(3) 0.043(3) 0.005(2) 0.015(2) 0.014(3)
C12 0.058(3) 0.036(3) 0.078(3) 0.011(3) 0.040(3) 0.017(3)
C13 0.052(3) 0.042(3) 0.057(3) -0.013(2) 0.022(2) 0.002(2)
C14 0.059(3) 0.066(3) 0.040(3) 0.006(3) 0.026(2) 0.000(3)
C15 0.034(3) 0.059(3) 0.129(5) 0.002(3) 0.032(3) 0.001(3)
C16 0.076(4) 0.057(4) 0.103(4) 0.014(3) 0.037(3) -0.016(3)
C17 0.068(3) 0.068(4) 0.080(4) -0.026(3) 0.020(3) -0.018(3)
C18 0.030(2) 0.021(2) 0.028(2) 0.0036(17) 0.0067(17) -0.0043(18)
C19 0.041(2) 0.024(2) 0.028(2) 0.0085(18) 0.0070(19) 0.001(2)
C20 0.032(2) 0.030(3) 0.045(3) 0.017(2) 0.007(2) -0.003(2)
C21 0.044(3) 0.031(2) 0.046(3) 0.020(2) 0.027(2) 0.011(2)
C22 0.050(3) 0.025(2) 0.026(2) 0.0099(18) 0.0138(19) 0.004(2)
C23 0.056(3) 0.031(3) 0.046(3) -0.001(2) 0.008(2) -0.004(2)
C24 0.045(3) 0.051(3) 0.086(4) 0.023(3) 0.013(3) -0.012(3)
C25 0.082(4) 0.043(3) 0.095(4) 0.028(3) 0.065(3) 0.016(3)
C26 0.079(3) 0.041(3) 0.028(2) 0.004(2) 0.016(2) 0.006(3)
C27 0.059(3) 0.055(4) 0.132(5) 0.044(4) 0.012(3) 0.015(3)
C28 0.036(3) 0.061(4) 0.081(4) 0.006(3) 0.005(2) 0.000(3)
C29 0.064(4) 0.073(4) 0.131(5) -0.032(4) 0.055(4) -0.003(3)
C30A 0.013(4) 0.036(5) 0.048(6) -0.003(4) 0.013(4) 0.001(4)
C30B 0.012(4) 0.013(4) 0.045(5) -0.007(4) 0.011(4) -0.004(3)

loop_
_atom_type_symbol
_atom_type_description
_atom_type_scat_dispersion_real
_atom_type_scat_dispersion_imag
_atom_type_scat_source
C C 0.0033 0.0016 'International Tables Vol C Tables 4.2.6.8 and 6.1.1.4'
H H 0.0000 0.0000 'International Tables Vol C Tables 4.2.6.8 and 6.1.1.4'
O O 0.0106 0.0060 'International Tables Vol C Tables 4.2.6.8 and 6.1.1.4'
Si Si 0.0817 0.0704 'International Tables Vol C Tables 4.2.6.8 and 6.1.1.4'
Y Y -2.7962 3.5667 'International Tables Vol C Tables 4.2.6.8 and 6.1.1.4'

loop_
_geom_angle_atom_site_label_1
_geom_angle_atom_site_label_2
_geom_angle_atom_site_label_3
_geom_angle
_geom_angle_site_symmetry_1
_geom_angle_site_symmetry_3
O1 Y1 O2 56.29(7) 2_655 2_655
O1 Y1 C2 113.37(10) 2_655 .
O2 Y1 C2 129.42(9) 2_655 .
O1 Y1 C2 130.63(10) 2_655 2_655
O2 Y1 C2 110.90(9) 2_655 2_655
C2 Y1 C2 32.81(15) . 2_655
O1 Y1 C1 113.05(9) 2_655 2_655
O2 Y1 C1 77.52(9) 2_655 2_655
C2 Y1 C1 61.31(11) . 2_655
C2 Y1 C1 33.54(10) 2_655 2_655
O1 Y1 C1 80.02(10) 2_655 .
O2 Y1 C1 113.14(9) 2_655 .
C2 Y1 C1 33.56(10) . .
C2 Y1 C1 61.09(11) 2_655 .
C1 Y1 C1 77.00(12) 2_655 .
O1 Y1 C30B 29.85(18) 2_655 2_655
O2 Y1 C30B 29.37(18) 2_655 2_655
C2 Y1 C30B 116.71(18) . 2_655
C2 Y1 C30B 115.83(18) 2_655 2_655
C1 Y1 C30B 88.22(19) 2_655 2_655
C1 Y1 C30B 89.64(18) . 2_655
O1 Y1 C6 94.91(10) 2_655 .
O2 Y1 C6 93.41(10) 2_655 .
C2 Y1 C6 136.61(11) . .
C2 Y1 C6 134.47(11) 2_655 .
C1 Y1 C6 136.86(11) 2_655 .
C1 Y1 C6 142.50(11) . .
C30B Y1 C6 104.30(18) 2_655 .
O1 Y1 C7 124.99(10) 2_655 .
O2 Y1 C7 103.01(10) 2_655 .
C2 Y1 C7 116.99(12) . .
C2 Y1 C7 104.00(11) 2_655 .
C1 Y1 C7 109.44(11) 2_655 .
C1 Y1 C7 143.74(12) . .
C30B Y1 C7 125.46(19) 2_655 .
C6 Y1 C7 31.14(10) . .
O1 Y1 C10 90.80(10) 2_655 .
O2 Y1 C10 116.53(10) 2_655 .
C2 Y1 C10 112.70(12) . .
C2 Y1 C10 129.68(12) 2_655 .
C1 Y1 C10 156.02(11) 2_655 .
C1 Y1 C10 111.28(11) . .
C30B Y1 C10 113.65(19) 2_655 .
C6 Y1 C10 31.25(10) . .
C7 Y1 C10 50.34(10) . .
O1 Y1 C9 115.45(10) 2_655 .
O2 Y1 C9 144.45(10) 2_655 .
C2 Y1 C9 86.13(11) . .
C2 Y1 C9 99.49(12) 2_655 .
C1 Y1 C9 129.24(11) 2_655 .
C1 Y1 C9 97.28(11) . .
C30B Y1 C9 142.53(19) 2_655 .
C6 Y1 C9 51.29(11) . .
C7 Y1 C9 50.18(11) . .
C10 Y1 C9 30.21(10) . .
O1 Y1 C8 140.67(9) 2_655 .
O2 Y1 C8 132.73(10) 2_655 .
C2 Y1 C8 88.52(12) . .
C2 Y1 C8 85.52(11) 2_655 .
C1 Y1 C8 106.07(11) 2_655 .
C1 Y1 C8 113.52(12) . .
C30B Y1 C8 154.76(18) 2_655 .
C6 Y1 C8 51.18(11) . .
C7 Y1 C8 30.31(11) . .
C10 Y1 C8 49.97(11) . .
C9 Y1 C8 30.25(10) . .
O1 Y2 O2 124.88(8) 2_655 .
O1 Y2 O3 78.89(11) 2_655 .
O2 Y2 O3 55.56(11) . .
O1 Y2 O3 56.00(11) 2_655 2_655
O2 Y2 O3 78.23(11) . 2_655
O3 Y2 O3 23.70(18) . 2_655
O1 Y2 C1 79.93(9) 2_655 .
O2 Y2 C1 78.26(9) . .
O3 Y2 C1 98.53(13) . .
O3 Y2 C1 98.55(13) 2_655 .
O1 Y2 C18 128.69(9) 2_655 .
O2 Y2 C18 92.57(9) . .
O3 Y2 C18 101.56(13) . .
O3 Y2 C18 109.96(13) 2_655 .
C1 Y2 C18 147.66(10) . .
O1 Y2 C19 102.30(10) 2_655 .
O2 Y2 C19 99.56(10) . .
O3 Y2 C19 81.00(13) . .
O3 Y2 C19 82.00(13) 2_655 .
C1 Y2 C19 177.56(11) . .
C18 Y2 C19 30.80(10) . .
O1 Y2 C20 77.89(10) 2_655 .
O2 Y2 C20 128.39(11) . .
O3 Y2 C20 93.17(14) . .
O3 Y2 C20 82.46(14) 2_655 .
C1 Y2 C20 152.36(11) . .
C18 Y2 C20 50.80(11) . .
C19 Y2 C20 30.02(10) . .
O1 Y2 C22 115.60(10) 2_655 .
O2 Y2 C22 117.23(10) . .
O3 Y2 C22 130.12(14) . .
O3 Y2 C22 130.16(14) 2_655 .
C1 Y2 C22 130.07(11) . .
C18 Y2 C22 30.91(10) . .
C19 Y2 C22 49.93(11) . .
C20 Y2 C22 49.94(11) . .
O1 Y2 C21 85.54(10) 2_655 .
O2 Y2 C21 143.46(10) . .
O3 Y2 C21 123.28(14) . .
O3 Y2 C21 110.52(14) 2_655 .
C1 Y2 C21 131.88(11) . .
C18 Y2 C21 50.90(10) . .
C19 Y2 C21 49.69(11) . .
C20 Y2 C21 30.11(11) . .
C22 Y2 C21 30.33(10) . .
O1 Y2 C30B 28.04(16) 2_655 2_655
O2 Y2 C30B 99.87(16) . 2_655
O3 Y2 C30B 50.9(2) . 2_655
O3 Y2 C30B 28.60(17) 2_655 2_655
C1 Y2 C30B 84.88(17) . 2_655
C18 Y2 C30B 127.41(18) . 2_655
C19 Y2 C30B 96.62(18) . 2_655
C20 Y2 C30B 83.27(18) . 2_655
C22 Y2 C30B 131.74(18) . 2_655
C21 Y2 C30B 102.68(19) . 2_655
O1 Y2 C30B 99.92(16) 2_655 .
O2 Y2 C30B 27.82(15) . .
O3 Y2 C30B 28.59(16) . .
O3 Y2 C30B 50.47(19) 2_655 .
C1 Y2 C30B 83.39(18) . .
C18 Y2 C30B 102.88(18) . .
C19 Y2 C30B 95.19(18) . .
C20 Y2 C30B 116.51(18) . .
C22 Y2 C30B 133.29(18) . .
C21 Y2 C30B 144.55(18) . .
C30B Y2 C30B 73.1(2) 2_655 .
C1 Si1 C4 118.20(17) . .
C1 Si1 C3 110.59(16) . .
C4 Si1 C3 107.31(17) . .
C1 Si1 C5 109.23(16) . .
C4 Si1 C5 106.21(18) . .
C3 Si1 C5 104.35(17) . .
C1 Si1 Y2 54.91(11) . .
C4 Si1 Y2 171.37(12) . .
C3 Si1 Y2 80.88(13) . .
C5 Si1 Y2 73.61(12) . .
C16 Si2 C6 113.94(19) . .
C16 Si2 C17 105.6(2) . .
C6 Si2 C17 113.93(18) . .
C16 Si2 C15 108.3(2) . .
C6 Si2 C15 107.96(18) . .
C17 Si2 C15 106.8(2) . .
C28 Si3 C29 105.30(19) . .
C28 Si3 C18 114.72(18) . .
C29 Si3 C18 113.30(19) . .
C28 Si3 C27 108.2(2) . .
C29 Si3 C27 108.2(2) . .
C18 Si3 C27 106.92(18) . .
C30B O1 C30A 36.5(4) . .
C30B O1 Y2 95.2(4) . 2_655
C30A O1 Y2 123.7(4) . 2_655
C30B O1 Y1 83.9(4) . 2_655
C30A O1 Y1 96.8(4) . 2_655
Y2 O1 Y1 105.63(9) 2_655 2_655
C30B O2 C30A 36.5(4) . .
C30B O2 Y2 94.6(4) . .
C30A O2 Y2 123.9(4) . .
C30B O2 Y1 80.9(4) . 2_655
C30A O2 Y1 93.4(4) . 2_655
Y2 O2 Y1 105.52(9) . 2_655
O3 O3 C30B 149.7(4) 2_655 .
O3 O3 Y2 81.1(5) 2_655 .
C30B O3 Y2 90.9(4) . .
O3 O3 Y2 75.2(5) 2_655 2_655
C30B O3 Y2 88.5(4) . 2_655
Y2 O3 Y2 130.42(18) . 2_655
C2 C1 Si1 113.7(2) . .
C2 C1 Y1 73.00(18) . 2_655
Si1 C1 Y1 123.42(16) . 2_655
C2 C1 Y1 72.39(19) . .
Si1 C1 Y1 134.24(16) . .
Y1 C1 Y1 102.06(11) 2_655 .
C2 C1 Y2 156.7(2) . .
Si1 C1 Y2 89.68(13) . .
Y1 C1 Y2 94.43(11) 2_655 .
Y1 C1 Y2 91.81(11) . .
C2 C2 C1 126.40(19) 2_655 .
C2 C2 Y1 74.0(2) 2_655 .
C1 C2 Y1 74.05(19) . .
C2 C2 Y1 73.2(2) 2_655 2_655
C1 C2 Y1 73.45(19) . 2_655
Y1 C2 Y1 102.85(13) . 2_655
C2 C2 H2 114.5(19) 2_655 .
C1 C2 H2 119.0(19) . .
Y1 C2 H2 131.2(19) . .
Y1 C2 H2 125.9(19) 2_655 .
Si1 C3 H3A 109.5 . .
Si1 C3 H3B 109.5 . .
H3A C3 H3B 109.5 . .
Si1 C3 H3C 109.5 . .
H3A C3 H3C 109.5 . .
H3B C3 H3C 109.5 . .
Si1 C4 H4A 109.5 . .
Si1 C4 H4B 109.5 . .
H4A C4 H4B 109.5 . .
Si1 C4 H4C 109.5 . .
H4A C4 H4C 109.5 . .
H4B C4 H4C 109.5 . .
Si1 C5 H5A 109.5 . .
Si1 C5 H5B 109.5 . .
H5A C5 H5B 109.5 . .
Si1 C5 H5C 109.5 . .
H5A C5 H5C 109.5 . .
H5B C5 H5C 109.5 . .
C7 C6 C10 105.0(3) . .
C7 C6 Si2 125.2(3) . .
C10 C6 Si2 127.8(3) . .
C7 C6 Y1 74.91(19) . .
C10 C6 Y1 75.07(19) . .
Si2 C6 Y1 127.67(17) . .
C8 C7 C6 109.4(3) . .
C8 C7 C11 124.3(4) . .
C6 C7 C11 125.4(4) . .
C8 C7 Y1 75.9(2) . .
C6 C7 Y1 74.0(2) . .
C11 C7 Y1 124.9(2) . .
C7 C8 C9 108.1(3) . .
C7 C8 C12 126.8(4) . .
C9 C8 C12 124.6(4) . .
C7 C8 Y1 73.8(2) . .
C9 C8 Y1 74.8(2) . .
C12 C8 Y1 123.2(2) . .
C10 C9 C8 107.9(3) . .
C10 C9 C13 127.2(4) . .
C8 C9 C13 124.1(4) . .
C10 C9 Y1 74.2(2) . .
C8 C9 Y1 74.9(2) . .
C13 C9 Y1 124.7(2) . .
C9 C10 C6 109.5(3) . .
C9 C10 C14 124.1(4) . .
C6 C10 C14 126.2(4) . .
C9 C10 Y1 75.63(19) . .
C6 C10 Y1 73.68(18) . .
C14 C10 Y1 120.7(2) . .
C7 C11 H11A 109.5 . .
C7 C11 H11B 109.5 . .
H11A C11 H11B 109.5 . .
C7 C11 H11C 109.5 . .
H11A C11 H11C 109.5 . .
H11B C11 H11C 109.5 . .
C8 C12 H12A 109.5 . .
C8 C12 H12B 109.5 . .
H12A C12 H12B 109.5 . .
C8 C12 H12C 109.5 . .
H12A C12 H12C 109.5 . .
H12B C12 H12C 109.5 . .
C9 C13 H13A 109.5 . .
C9 C13 H13B 109.5 . .
H13A C13 H13B 109.5 . .
C9 C13 H13C 109.5 . .
H13A C13 H13C 109.5 . .
H13B C13 H13C 109.5 . .
C10 C14 H14A 109.5 . .
C10 C14 H14B 109.5 . .
H14A C14 H14B 109.5 . .
C10 C14 H14C 109.5 . .
H14A C14 H14C 109.5 . .
H14B C14 H14C 109.5 . .
Si2 C15 H15A 109.5 . .
Si2 C15 H15B 109.5 . .
H15A C15 H15B 109.5 . .
Si2 C15 H15C 109.5 . .
H15A C15 H15C 109.5 . .
H15B C15 H15C 109.5 . .
Si2 C16 H16A 109.5 . .
Si2 C16 H16B 109.5 . .
H16A C16 H16B 109.5 . .
Si2 C16 H16C 109.5 . .
H16A C16 H16C 109.5 . .
H16B C16 H16C 109.5 . .
Si2 C17 H17A 109.5 . .
Si2 C17 H17B 109.5 . .
H17A C17 H17B 109.5 . .
Si2 C17 H17C 109.5 . .
H17A C17 H17C 109.5 . .
H17B C17 H17C 109.5 . .
C19 C18 C22 105.3(3) . .
C19 C18 Si3 125.1(3) . .
C22 C18 Si3 126.7(3) . .
C19 C18 Y2 74.6(2) . .
C22 C18 Y2 75.4(2) . .
Si3 C18 Y2 130.19(16) . .
C20 C19 C18 109.9(3) . .
C20 C19 C23 123.8(4) . .
C18 C19 C23 126.0(3) . .
C20 C19 Y2 75.6(2) . .
C18 C19 Y2 74.6(2) . .
C23 C19 Y2 121.9(2) . .
C19 C20 C21 108.3(3) . .
C19 C20 C24 126.5(4) . .
C21 C20 C24 124.7(4) . .
C19 C20 Y2 74.4(2) . .
C21 C20 Y2 75.7(2) . .
C24 C20 Y2 122.2(3) . .
C20 C21 C22 107.6(3) . .
C20 C21 C25 124.2(4) . .
C22 C21 C25 127.7(4) . .
C20 C21 Y2 74.2(2) . .
C22 C21 Y2 74.3(2) . .
C25 C21 Y2 123.5(3) . .
C21 C22 C18 108.8(3) . .
C21 C22 C26 124.0(4) . .
C18 C22 C26 126.0(3) . .
C21 C22 Y2 75.4(2) . .
C18 C22 Y2 73.72(19) . .
C26 C22 Y2 126.6(3) . .
C19 C23 H23A 109.5 . .
C19 C23 H23B 109.5 . .
H23A C23 H23B 109.5 . .
C19 C23 H23C 109.5 . .
H23A C23 H23C 109.5 . .
H23B C23 H23C 109.5 . .
C20 C24 H24A 109.5 . .
C20 C24 H24B 109.5 . .
H24A C24 H24B 109.5 . .
C20 C24 H24C 109.5 . .
H24A C24 H24C 109.5 . .
H24B C24 H24C 109.5 . .
C21 C25 H25A 109.5 . .
C21 C25 H25B 109.5 . .
H25A C25 H25B 109.5 . .
C21 C25 H25C 109.5 . .
H25A C25 H25C 109.5 . .
H25B C25 H25C 109.5 . .
C22 C26 H26A 109.5 . .
C22 C26 H26B 109.5 . .
H26A C26 H26B 109.5 . .
C22 C26 H26C 109.5 . .
H26A C26 H26C 109.5 . .
H26B C26 H26C 109.5 . .
Si3 C27 H27A 109.5 . .
Si3 C27 H27B 109.5 . .
H27A C27 H27B 109.5 . .
Si3 C27 H27C 109.5 . .
H27A C27 H27C 109.5 . .
H27B C27 H27C 109.5 . .
Si3 C28 H28A 109.5 . .
Si3 C28 H28B 109.5 . .
H28A C28 H28B 109.5 . .
Si3 C28 H28C 109.5 . .
H28A C28 H28C 109.5 . .
H28B C28 H28C 109.5 . .
Si3 C29 H29A 109.5 . .
Si3 C29 H29B 109.5 . .
H29A C29 H29B 109.5 . .
Si3 C29 H29C 109.5 . .
H29A C29 H29C 109.5 . .
H29B C29 H29C 109.5 . .
O1 C30A O2 107.8(6) . .
O1 C30A Y1 54.4(3) . 2_655
O2 C30A Y1 57.5(3) . 2_655
O1 C30A H30A 110.1 . .
O2 C30A H30A 110.1 . .
Y1 C30A H30A 107.6 2_655 .
O1 C30A H30B 110.1 . .
O2 C30A H30B 110.1 . .
Y1 C30A H30B 143.9 2_655 .
O2 C30B O1 124.6(6) . .
O2 C30B O3 115.6(7) . .
O1 C30B O3 117.6(6) . .
O2 C30B Y1 69.7(3) . 2_655
O1 C30B Y1 66.3(3) . 2_655
O3 C30B Y1 127.9(5) . 2_655
O2 C30B Y2 151.5(5) . 2_655
O1 C30B Y2 56.7(3) . 2_655
O3 C30B Y2 62.9(4) . 2_655
Y1 C30B Y2 88.9(2) 2_655 2_655
O2 C30B Y2 57.6(3) . .
O1 C30B Y2 150.2(5) . .
O3 C30B Y2 60.5(4) . .
Y1 C30B Y2 91.1(2) 2_655 .
Y2 C30B Y2 106.1(2) 2_655 .

loop_
_geom_bond_atom_site_label_1
_geom_bond_atom_site_label_2
_geom_bond_distance
_geom_bond_site_symmetry_2
Y1 O1 2.357(2) 2_655
Y1 O2 2.432(2) 2_655
Y1 C2 2.513(4) .
Y1 C2 2.523(3) 2_655
Y1 C1 2.529(3) 2_655
Y1 C1 2.535(3) .
Y1 C30B 2.560(8) 2_655
Y1 C6 2.659(3) .
Y1 C7 2.671(3) .
Y1 C10 2.677(3) .
Y1 C9 2.696(3) .
Y1 C8 2.697(4) .
Y2 O1 2.279(2) 2_655
Y2 O2 2.301(2) .
Y2 O3 2.365(5) .
Y2 O3 2.416(5) 2_655
Y2 C1 2.607(4) .
Y2 C18 2.673(3) .
Y2 C19 2.675(4) .
Y2 C20 2.690(4) .
Y2 C22 2.695(3) .
Y2 C21 2.709(3) .
Y2 C30B 2.714(8) 2_655
Y2 C30B 2.716(8) .
Si1 C1 1.846(3) .
Si1 C4 1.874(4) .
Si1 C3 1.882(3) .
Si1 C5 1.893(4) .
Si2 C16 1.855(4) .
Si2 C6 1.857(4) .
Si2 C17 1.860(4) .
Si2 C15 1.866(4) .
Si3 C28 1.850(4) .
Si3 C29 1.866(4) .
Si3 C18 1.866(4) .
Si3 C27 1.870(4) .
O1 C30B 1.281(8) .
O1 C30A 1.397(8) .
O1 Y2 2.279(2) 2_655
O1 Y1 2.357(2) 2_655
O2 C30B 1.272(8) .
O2 C30A 1.400(8) .
O2 Y1 2.432(2) 2_655
O3 O3 0.983(8) 2_655
O3 C30B 1.300(7) .
O3 Y2 2.416(5) 2_655
C1 C2 1.458(5) .
C1 Y1 2.529(3) 2_655
C2 C2 1.422(6) 2_655
C2 Y1 2.523(3) 2_655
C2 H2 0.90(3) .
C3 H3A 0.9600 .
C3 H3B 0.9600 .
C3 H3C 0.9600 .
C4 H4A 0.9600 .
C4 H4B 0.9600 .
C4 H4C 0.9600 .
C5 H5A 0.9600 .
C5 H5B 0.9600 .
C5 H5C 0.9600 .
C6 C7 1.431(5) .
C6 C10 1.437(5) .
C7 C8 1.404(5) .
C7 C11 1.511(4) .
C8 C9 1.407(5) .
C8 C12 1.516(5) .
C9 C10 1.400(5) .
C9 C13 1.514(5) .
C10 C14 1.523(5) .
C11 H11A 0.9600 .
C11 H11B 0.9600 .
C11 H11C 0.9600 .
C12 H12A 0.9600 .
C12 H12B 0.9600 .
C12 H12C 0.9600 .
C13 H13A 0.9600 .
C13 H13B 0.9600 .
C13 H13C 0.9600 .
C14 H14A 0.9600 .
C14 H14B 0.9600 .
C14 H14C 0.9600 .
C15 H15A 0.9600 .
C15 H15B 0.9600 .
C15 H15C 0.9600 .
C16 H16A 0.9600 .
C16 H16B 0.9600 .
C16 H16C 0.9600 .
C17 H17A 0.9600 .
C17 H17B 0.9600 .
C17 H17C 0.9600 .
C18 C19 1.420(4) .
C18 C22 1.431(5) .
C19 C20 1.389(5) .
C19 C23 1.526(5) .
C20 C21 1.402(5) .
C20 C24 1.511(5) .
C21 C22 1.414(5) .
C21 C25 1.515(4) .
C22 C26 1.513(5) .
C23 H23A 0.9600 .
C23 H23B 0.9600 .
C23 H23C 0.9600 .
C24 H24A 0.9600 .
C24 H24B 0.9600 .
C24 H24C 0.9600 .
C25 H25A 0.9600 .
C25 H25B 0.9600 .
C25 H25C 0.9600 .
C26 H26A 0.9600 .
C26 H26B 0.9600 .
C26 H26C 0.9600 .
C27 H27A 0.9600 .
C27 H27B 0.9600 .
C27 H27C 0.9600 .
C28 H28A 0.9600 .
C28 H28B 0.9600 .
C28 H28C 0.9600 .
C29 H29A 0.9600 .
C29 H29B 0.9600 .
C29 H29C 0.9600 .
C30A Y1 2.878(8) 2_655
C30A H30A 0.9700 .
C30A H30B 0.9700 .
C30B Y1 2.560(8) 2_655
C30B Y2 2.714(8) 2_655

loop_
_geom_torsion_atom_site_label_1
_geom_torsion_atom_site_label_2
_geom_torsion_atom_site_label_3
_geom_torsion_atom_site_label_4
_geom_torsion
_geom_torsion_site_symmetry_1
_geom_torsion_site_symmetry_4
O1 Y2 Si1 C1 -57.22(14) 2_655 .
O2 Y2 Si1 C1 68.36(14) . .
O3 Y2 Si1 C1 26.29(18) . .
O3 Y2 Si1 C1 -5.93(18) 2_655 .
C18 Y2 Si1 C1 161.54(15) . .
C19 Y2 Si1 C1 175.88(19) . .
C20 Y2 Si1 C1 -139.53(17) . .
C22 Y2 Si1 C1 -174.22(15) . .
C21 Y2 Si1 C1 -145.08(15) . .
C30B Y2 Si1 C1 -32.9(2) 2_655 .
C30B Y2 Si1 C1 46.7(2) . .
O1 Y2 Si1 C4 -95.9(9) 2_655 .
O2 Y2 Si1 C4 29.7(9) . .
O3 Y2 Si1 C4 -12.4(9) . .
O3 Y2 Si1 C4 -44.6(9) 2_655 .
C1 Y2 Si1 C4 -38.7(9) . .
C18 Y2 Si1 C4 122.9(9) . .
C19 Y2 Si1 C4 137.2(9) . .
C20 Y2 Si1 C4 -178.2(9) . .
C22 Y2 Si1 C4 147.1(9) . .
C21 Y2 Si1 C4 176.3(9) . .
C30B Y2 Si1 C4 -71.6(9) 2_655 .
C30B Y2 Si1 C4 8.1(9) . .
O1 Y2 Si1 C3 66.02(13) 2_655 .
O2 Y2 Si1 C3 -168.40(13) . .
O3 Y2 Si1 C3 149.53(17) . .
O3 Y2 Si1 C3 117.31(17) 2_655 .
C1 Y2 Si1 C3 123.24(17) . .
C18 Y2 Si1 C3 -75.22(14) . .
C19 Y2 Si1 C3 -60.88(19) . .
C20 Y2 Si1 C3 -16.30(17) . .
C22 Y2 Si1 C3 -50.99(14) . .
C21 Y2 Si1 C3 -21.84(15) . .
C30B Y2 Si1 C3 90.3(2) 2_655 .
C30B Y2 Si1 C3 170.0(2) . .
O1 Y2 Si1 C5 174.01(13) 2_655 .
O2 Y2 Si1 C5 -60.40(13) . .
O3 Y2 Si1 C5 -102.48(17) . .
O3 Y2 Si1 C5 -134.70(17) 2_655 .
C1 Y2 Si1 C5 -128.77(17) . .
C18 Y2 Si1 C5 32.77(14) . .
C19 Y2 Si1 C5 47.11(19) . .
C20 Y2 Si1 C5 91.70(16) . .
C22 Y2 Si1 C5 57.01(14) . .
C21 Y2 Si1 C5 86.15(14) . .
C30B Y2 Si1 C5 -161.7(2) 2_655 .
C30B Y2 Si1 C5 -82.0(2) . .
O1 Y2 O2 C30B -29.4(4) 2_655 .
O3 Y2 O2 C30B 10.9(4) . .
O3 Y2 O2 C30B 3.3(4) 2_655 .
C1 Y2 O2 C30B -98.1(4) . .
C18 Y2 O2 C30B 113.2(4) . .
C19 Y2 O2 C30B 83.0(4) . .
C20 Y2 O2 C30B 73.7(4) . .
C22 Y2 O2 C30B 132.6(4) . .
C21 Y2 O2 C30B 112.0(4) . .
C30B Y2 O2 C30B -15.5(3) 2_655 .
O1 Y2 O2 C30A -52.8(4) 2_655 .
O3 Y2 O2 C30A -12.5(4) . .
O3 Y2 O2 C30A -20.1(4) 2_655 .
C1 Y2 O2 C30A -121.5(4) . .
C18 Y2 O2 C30A 89.8(4) . .
C19 Y2 O2 C30A 59.6(4) . .
C20 Y2 O2 C30A 50.3(5) . .
C22 Y2 O2 C30A 109.2(4) . .
C21 Y2 O2 C30A 88.6(5) . .
C30B Y2 O2 C30A -38.9(5) 2_655 .
C30B Y2 O2 C30A -23.4(6) . .
O1 Y2 O2 Y1 52.37(13) 2_655 2_655
O3 Y2 O2 Y1 92.67(15) . 2_655
O3 Y2 O2 Y1 85.08(13) 2_655 2_655
C1 Y2 O2 Y1 -16.36(9) . 2_655
C18 Y2 O2 Y1 -165.06(10) . 2_655
C19 Y2 O2 Y1 164.75(10) . 2_655
C20 Y2 O2 Y1 155.44(11) . 2_655
C22 Y2 O2 Y1 -145.60(11) . 2_655
C21 Y2 O2 Y1 -166.24(16) . 2_655
C30B Y2 O2 Y1 66.25(18) 2_655 2_655
C30B Y2 O2 Y1 81.8(4) . 2_655
O1 Y2 O3 O3 -14.0(2) 2_655 2_655
O2 Y2 O3 O3 -161.2(3) . 2_655
C1 Y2 O3 O3 -91.8(2) . 2_655
C18 Y2 O3 O3 113.6(2) . 2_655
C19 Y2 O3 O3 90.6(2) . 2_655
C20 Y2 O3 O3 63.0(2) . 2_655
C22 Y2 O3 O3 100.3(3) . 2_655
C21 Y2 O3 O3 63.1(3) . 2_655
C30B Y2 O3 O3 -15.6(3) 2_655 2_655
C30B Y2 O3 O3 -150.6(5) . 2_655
O1 Y2 O3 C30B 136.7(4) 2_655 .
O2 Y2 O3 C30B -10.6(4) . .
O3 Y2 O3 C30B 150.6(5) 2_655 .
C1 Y2 O3 C30B 58.8(4) . .
C18 Y2 O3 C30B -95.8(4) . .
C19 Y2 O3 C30B -118.8(4) . .
C20 Y2 O3 C30B -146.3(4) . .
C22 Y2 O3 C30B -109.1(4) . .
C21 Y2 O3 C30B -146.3(4) . .
C30B Y2 O3 C30B 135.0(6) 2_655 .
O1 Y2 O3 Y2 47.8(2) 2_655 2_655
O2 Y2 O3 Y2 -99.4(2) . 2_655
O3 Y2 O3 Y2 61.8(3) 2_655 2_655
C1 Y2 O3 Y2 -30.1(2) . 2_655
C18 Y2 O3 Y2 175.4(2) . 2_655
C19 Y2 O3 Y2 152.4(2) . 2_655
C20 Y2 O3 Y2 124.8(2) . 2_655
C22 Y2 O3 Y2 162.05(17) . 2_655
C21 Y2 O3 Y2 124.9(2) . 2_655
C30B Y2 O3 Y2 46.1(3) 2_655 2_655
C30B Y2 O3 Y2 -88.8(5) . 2_655
C4 Si1 C1 C2 -5.9(3) . .
C3 Si1 C1 C2 118.3(3) . .
C5 Si1 C1 C2 -127.4(3) . .
Y2 Si1 C1 C2 -179.7(3) . .
C4 Si1 C1 Y1 78.8(2) . 2_655
C3 Si1 C1 Y1 -157.01(18) . 2_655
C5 Si1 C1 Y1 -42.7(2) . 2_655
Y2 Si1 C1 Y1 -95.10(19) . 2_655
C4 Si1 C1 Y1 -93.9(3) . .
C3 Si1 C1 Y1 30.3(3) . .
C5 Si1 C1 Y1 144.6(2) . .
Y2 Si1 C1 Y1 92.2(2) . .
C4 Si1 C1 Y2 173.89(15) . .
C3 Si1 C1 Y2 -61.91(17) . .
C5 Si1 C1 Y2 52.39(16) . .
O1 Y1 C1 C2 173.7(2) 2_655 .
O2 Y1 C1 C2 127.21(18) 2_655 .
C2 Y1 C1 C2 25.26(18) 2_655 .
C1 Y1 C1 C2 57.1(2) 2_655 .
C30B Y1 C1 C2 145.3(3) 2_655 .
C6 Y1 C1 C2 -101.2(2) . .
C7 Y1 C1 C2 -48.1(3) . .
C10 Y1 C1 C2 -99.3(2) . .
C9 Y1 C1 C2 -71.6(2) . .
C8 Y1 C1 C2 -45.0(2) . .
O1 Y1 C1 Si1 -80.1(2) 2_655 .
O2 Y1 C1 Si1 -126.6(2) 2_655 .
C2 Y1 C1 Si1 106.2(3) . .
C2 Y1 C1 Si1 131.4(3) 2_655 .
C1 Y1 C1 Si1 163.26(17) 2_655 .
C30B Y1 C1 Si1 -108.5(3) 2_655 .
C6 Y1 C1 Si1 4.9(4) . .
C7 Y1 C1 Si1 58.0(3) . .
C10 Y1 C1 Si1 6.9(3) . .
C9 Y1 C1 Si1 34.6(3) . .
C8 Y1 C1 Si1 61.2(3) . .
O1 Y1 C1 Y1 106.16(12) 2_655 2_655
O2 Y1 C1 Y1 59.63(13) 2_655 2_655
C2 Y1 C1 Y1 -67.58(18) . 2_655
C2 Y1 C1 Y1 -42.32(12) 2_655 2_655
C1 Y1 C1 Y1 -10.49(16) 2_655 2_655
C30B Y1 C1 Y1 77.8(2) 2_655 2_655
C6 Y1 C1 Y1 -168.81(13) . 2_655
C7 Y1 C1 Y1 -115.72(16) . 2_655
C10 Y1 C1 Y1 -166.90(11) . 2_655
C9 Y1 C1 Y1 -139.17(12) . 2_655
C8 Y1 C1 Y1 -112.58(12) . 2_655
O1 Y1 C1 Y2 11.24(8) 2_655 .
O2 Y1 C1 Y2 -35.29(12) 2_655 .
C2 Y1 C1 Y2 -162.5(2) . .
C2 Y1 C1 Y2 -137.24(14) 2_655 .
C1 Y1 C1 Y2 -105.41(9) 2_655 .
C30B Y1 C1 Y2 -17.16(19) 2_655 .
C6 Y1 C1 Y2 96.27(18) . .
C7 Y1 C1 Y2 149.36(14) . .
C10 Y1 C1 Y2 98.18(12) . .
C9 Y1 C1 Y2 125.91(11) . .
C8 Y1 C1 Y2 152.50(10) . .
O1 Y2 C1 C2 -58.0(6) 2_655 .
O2 Y2 C1 C2 71.1(6) . .
O3 Y2 C1 C2 19.1(6) . .
O3 Y2 C1 C2 -4.9(6) 2_655 .
C18 Y2 C1 C2 147.1(5) . .
C19 Y2 C1 C2 98(3) . .
C20 Y2 C1 C2 -95.0(6) . .
C22 Y2 C1 C2 -173.1(6) . .
C21 Y2 C1 C2 -132.6(6) . .
C30B Y2 C1 C2 -30.1(6) 2_655 .
C30B Y2 C1 C2 43.4(6) . .
O1 Y2 C1 Si1 122.62(12) 2_655 .
O2 Y2 C1 Si1 -108.32(12) . .
O3 Y2 C1 Si1 -160.35(14) . .
O3 Y2 C1 Si1 175.68(13) 2_655 .
C18 Y2 C1 Si1 -32.4(2) . .
C19 Y2 C1 Si1 -81(3) . .
C20 Y2 C1 Si1 85.6(3) . .
C22 Y2 C1 Si1 7.53(19) . .
C21 Y2 C1 Si1 48.02(19) . .
C30B Y2 C1 Si1 150.5(2) 2_655 .
C30B Y2 C1 Si1 -136.03(19) . .
O1 Y2 C1 Y1 -113.88(10) 2_655 2_655
O2 Y2 C1 Y1 15.18(9) . 2_655
O3 Y2 C1 Y1 -36.85(13) . 2_655
O3 Y2 C1 Y1 -60.82(13) 2_655 2_655
C18 Y2 C1 Y1 91.14(19) . 2_655
C19 Y2 C1 Y1 42(3) . 2_655
C20 Y2 C1 Y1 -150.9(2) . 2_655
C22 Y2 C1 Y1 131.03(12) . 2_655
C21 Y2 C1 Y1 171.52(12) . 2_655
C30B Y2 C1 Y1 -86.02(18) 2_655 2_655
C30B Y2 C1 Y1 -12.53(17) . 2_655
O1 Y2 C1 Y1 -11.63(8) 2_655 .
O2 Y2 C1 Y1 117.43(10) . .
O3 Y2 C1 Y1 65.40(12) . .
O3 Y2 C1 Y1 41.42(12) 2_655 .
C18 Y2 C1 Y1 -166.61(14) . .
C19 Y2 C1 Y1 144(2) . .
C20 Y2 C1 Y1 -48.6(3) . .
C22 Y2 C1 Y1 -126.72(12) . .
C21 Y2 C1 Y1 -86.24(15) . .
C30B Y2 C1 Y1 16.23(17) 2_655 .
C30B Y2 C1 Y1 89.72(17) . .
Si1 C1 C2 C2 173.3(4) . 2_655
Y1 C1 C2 C2 53.6(4) 2_655 2_655
Y1 C1 C2 C2 -55.4(4) . 2_655
Y2 C1 C2 C2 -6.1(10) . 2_655
Si1 C1 C2 Y1 -131.3(2) . .
Y1 C1 C2 Y1 109.04(9) 2_655 .
Y2 C1 C2 Y1 49.3(6) . .
Si1 C1 C2 Y1 119.7(2) . 2_655
Y1 C1 C2 Y1 -109.04(9) . 2_655
Y2 C1 C2 Y1 -59.7(6) . 2_655
O1 Y1 C2 C2 129.70(15) 2_655 2_655
O2 Y1 C2 C2 65.00(19) 2_655 2_655
C1 Y1 C2 C2 25.24(17) 2_655 2_655
C1 Y1 C2 C2 136.4(3) . 2_655
C30B Y1 C2 C2 96.9(3) 2_655 2_655
C6 Y1 C2 C2 -103.9(2) . 2_655
C7 Y1 C2 C2 -73.21(19) . 2_655
C10 Y1 C2 C2 -128.93(17) . 2_655
C9 Y1 C2 C2 -114.20(17) . 2_655
C8 Y1 C2 C2 -84.02(17) . 2_655
O1 Y1 C2 C1 -6.7(2) 2_655 .
O2 Y1 C2 C1 -71.4(2) 2_655 .
C2 Y1 C2 C1 -136.4(3) 2_655 .
C1 Y1 C2 C1 -111.2(2) 2_655 .
C30B Y1 C2 C1 -39.5(3) 2_655 .
C6 Y1 C2 C1 119.6(2) . .
C7 Y1 C2 C1 150.37(18) . .
C10 Y1 C2 C1 94.7(2) . .
C9 Y1 C2 C1 109.4(2) . .
C8 Y1 C2 C1 139.6(2) . .
O1 Y1 C2 Y1 61.63(13) 2_655 2_655
O2 Y1 C2 Y1 -3.07(18) 2_655 2_655
C2 Y1 C2 Y1 -68.07(18) 2_655 2_655
C1 Y1 C2 Y1 -42.83(11) 2_655 2_655
C1 Y1 C2 Y1 68.35(19) . 2_655
C30B Y1 C2 Y1 28.8(2) 2_655 2_655
C6 Y1 C2 Y1 -172.02(12) . 2_655
C7 Y1 C2 Y1 -141.28(11) . 2_655
C10 Y1 C2 Y1 163.00(11) . 2_655
C9 Y1 C2 Y1 177.72(13) . 2_655
C8 Y1 C2 Y1 -152.09(13) . 2_655
C16 Si2 C6 C7 172.8(3) . .
C17 Si2 C6 C7 51.6(4) . .
C15 Si2 C6 C7 -66.8(3) . .
C16 Si2 C6 C10 -26.1(4) . .
C17 Si2 C6 C10 -147.3(3) . .
C15 Si2 C6 C10 94.3(3) . .
C16 Si2 C6 Y1 74.7(3) . .
C17 Si2 C6 Y1 -46.5(3) . .
C15 Si2 C6 Y1 -164.9(2) . .
O1 Y1 C6 C7 -166.2(2) 2_655 .
O2 Y1 C6 C7 -109.7(2) 2_655 .
C2 Y1 C6 C7 61.7(3) . .
C2 Y1 C6 C7 14.3(3) 2_655 .
C1 Y1 C6 C7 -34.4(3) 2_655 .
C1 Y1 C6 C7 113.9(2) . .
C30B Y1 C6 C7 -137.4(3) 2_655 .
C10 Y1 C6 C7 110.4(3) . .
C9 Y1 C6 C7 74.9(2) . .
C8 Y1 C6 C7 35.8(2) . .
O1 Y1 C6 C10 83.4(2) 2_655 .
O2 Y1 C6 C10 139.9(2) 2_655 .
C2 Y1 C6 C10 -48.7(3) . .
C2 Y1 C6 C10 -96.1(2) 2_655 .
C1 Y1 C6 C10 -144.8(2) 2_655 .
C1 Y1 C6 C10 3.4(3) . .
C30B Y1 C6 C10 112.2(3) 2_655 .
C7 Y1 C6 C10 -110.4(3) . .
C9 Y1 C6 C10 -35.5(2) . .
C8 Y1 C6 C10 -74.6(2) . .
O1 Y1 C6 Si2 -43.1(2) 2_655 .
O2 Y1 C6 Si2 13.3(2) 2_655 .
C2 Y1 C6 Si2 -175.21(17) . .
C2 Y1 C6 Si2 137.32(19) 2_655 .
C1 Y1 C6 Si2 88.7(3) 2_655 .
C1 Y1 C6 Si2 -123.1(2) . .
C30B Y1 C6 Si2 -14.3(3) 2_655 .
C7 Y1 C6 Si2 123.0(3) . .
C10 Y1 C6 Si2 -126.5(3) . .
C9 Y1 C6 Si2 -162.1(3) . .
C8 Y1 C6 Si2 158.8(3) . .
C10 C6 C7 C8 1.4(4) . .
Si2 C6 C7 C8 166.0(3) . .
Y1 C6 C7 C8 -68.2(2) . .
C10 C6 C7 C11 -168.6(3) . .
Si2 C6 C7 C11 -4.0(5) . .
Y1 C6 C7 C11 121.7(3) . .
C10 C6 C7 Y1 69.6(2) . .
Si2 C6 C7 Y1 -125.7(3) . .
O1 Y1 C7 C8 132.3(2) 2_655 .
O2 Y1 C7 C8 -169.9(2) 2_655 .
C2 Y1 C7 C8 -21.8(3) . .
C2 Y1 C7 C8 -54.1(2) 2_655 .
C1 Y1 C7 C8 -88.7(2) 2_655 .
C1 Y1 C7 C8 5.7(3) . .
C30B Y1 C7 C8 169.1(3) 2_655 .
C6 Y1 C7 C8 115.4(3) . .
C10 Y1 C7 C8 76.3(2) . .
C9 Y1 C7 C8 36.6(2) . .
O1 Y1 C7 C6 16.9(3) 2_655 .
O2 Y1 C7 C6 74.7(2) 2_655 .
C2 Y1 C7 C6 -137.2(2) . .
C2 Y1 C7 C6 -169.5(2) 2_655 .
C1 Y1 C7 C6 155.8(2) 2_655 .
C1 Y1 C7 C6 -109.7(3) . .
C30B Y1 C7 C6 53.7(3) 2_655 .
C10 Y1 C7 C6 -39.2(2) . .
C9 Y1 C7 C6 -78.8(2) . .
C8 Y1 C7 C6 -115.4(3) . .
O1 Y1 C7 C11 -105.4(3) 2_655 .
O2 Y1 C7 C11 -47.7(3) 2_655 .
C2 Y1 C7 C11 100.4(3) . .
C2 Y1 C7 C11 68.1(3) 2_655 .
C1 Y1 C7 C11 33.5(3) 2_655 .
C1 Y1 C7 C11 128.0(3) . .
C30B Y1 C7 C11 -68.7(4) 2_655 .
C6 Y1 C7 C11 -122.3(4) . .
C10 Y1 C7 C11 -161.5(4) . .
C9 Y1 C7 C11 158.9(4) . .
C8 Y1 C7 C11 122.2(4) . .
C6 C7 C8 C9 -0.6(4) . .
C11 C7 C8 C9 169.6(3) . .
Y1 C7 C8 C9 -67.5(3) . .
C6 C7 C8 C12 -173.4(3) . .
C11 C7 C8 C12 -3.3(6) . .
Y1 C7 C8 C12 119.6(3) . .
C6 C7 C8 Y1 67.0(2) . .
C11 C7 C8 Y1 -122.9(3) . .
O1 Y1 C8 C7 -72.8(3) 2_655 .
O2 Y1 C8 C7 13.4(3) 2_655 .
C2 Y1 C8 C7 160.7(2) . .
C2 Y1 C8 C7 127.9(2) 2_655 .
C1 Y1 C8 C7 101.2(2) 2_655 .
C1 Y1 C8 C7 -176.3(2) . .
C30B Y1 C8 C7 -21.2(5) 2_655 .
C6 Y1 C8 C7 -36.8(2) . .
C10 Y1 C8 C7 -77.6(2) . .
C9 Y1 C8 C7 -114.5(3) . .
O1 Y1 C8 C9 41.6(3) 2_655 .
O2 Y1 C8 C9 127.9(2) 2_655 .
C2 Y1 C8 C9 -84.9(2) . .
C2 Y1 C8 C9 -117.6(2) 2_655 .
C1 Y1 C8 C9 -144.4(2) 2_655 .
C1 Y1 C8 C9 -61.8(2) . .
C30B Y1 C8 C9 93.3(5) 2_655 .
C6 Y1 C8 C9 77.7(2) . .
C7 Y1 C8 C9 114.5(3) . .
C10 Y1 C8 C9 36.9(2) . .
O1 Y1 C8 C12 163.4(3) 2_655 .
O2 Y1 C8 C12 -110.3(3) 2_655 .
C2 Y1 C8 C12 36.9(3) . .
C2 Y1 C8 C12 4.2(3) 2_655 .
C1 Y1 C8 C12 -22.6(3) 2_655 .
C1 Y1 C8 C12 59.9(3) . .
C30B Y1 C8 C12 -145.0(5) 2_655 .
C6 Y1 C8 C12 -160.6(4) . .
C7 Y1 C8 C12 -123.8(4) . .
C10 Y1 C8 C12 158.6(4) . .
C9 Y1 C8 C12 121.8(4) . .
C7 C8 C9 C10 -0.5(4) . .
C12 C8 C9 C10 172.5(3) . .
Y1 C8 C9 C10 -67.4(2) . .
C7 C8 C9 C13 -171.1(3) . .
C12 C8 C9 C13 1.9(6) . .
Y1 C8 C9 C13 122.0(3) . .
C7 C8 C9 Y1 66.9(3) . .
C12 C8 C9 Y1 -120.1(3) . .
O1 Y1 C9 C10 -38.1(2) 2_655 .
O2 Y1 C9 C10 28.8(3) 2_655 .
C2 Y1 C9 C10 -152.2(2) . .
C2 Y1 C9 C10 177.7(2) 2_655 .
C1 Y1 C9 C10 160.3(2) 2_655 .
C1 Y1 C9 C10 -120.5(2) . .
C30B Y1 C9 C10 -21.5(4) 2_655 .
C6 Y1 C9 C10 36.8(2) . .
C7 Y1 C9 C10 77.3(2) . .
C8 Y1 C9 C10 114.1(3) . .
O1 Y1 C9 C8 -152.2(2) 2_655 .
O2 Y1 C9 C8 -85.2(3) 2_655 .
C2 Y1 C9 C8 93.7(2) . .
C2 Y1 C9 C8 63.6(2) 2_655 .
C1 Y1 C9 C8 46.3(3) 2_655 .
C1 Y1 C9 C8 125.4(2) . .
C30B Y1 C9 C8 -135.6(3) 2_655 .
C6 Y1 C9 C8 -77.3(2) . .
C7 Y1 C9 C8 -36.7(2) . .
C10 Y1 C9 C8 -114.1(3) . .
O1 Y1 C9 C13 86.5(3) 2_655 .
O2 Y1 C9 C13 153.5(3) 2_655 .
C2 Y1 C9 C13 -27.6(3) . .
C2 Y1 C9 C13 -57.7(3) 2_655 .
C1 Y1 C9 C13 -75.0(3) 2_655 .
C1 Y1 C9 C13 4.1(3) . .
C30B Y1 C9 C13 103.1(4) 2_655 .
C6 Y1 C9 C13 161.4(4) . .
C7 Y1 C9 C13 -158.0(4) . .
C10 Y1 C9 C13 124.6(4) . .
C8 Y1 C9 C13 -121.3(4) . .
C8 C9 C10 C6 1.4(4) . .
C13 C9 C10 C6 171.6(3) . .
Y1 C9 C10 C6 -66.5(2) . .
C8 C9 C10 C14 -174.5(3) . .
C13 C9 C10 C14 -4.3(6) . .
Y1 C9 C10 C14 117.6(3) . .
C8 C9 C10 Y1 67.9(2) . .
C13 C9 C10 Y1 -121.8(4) . .
C7 C6 C10 C9 -1.7(4) . .
Si2 C6 C10 C9 -165.8(3) . .
Y1 C6 C10 C9 67.8(2) . .
C7 C6 C10 C14 174.1(3) . .
Si2 C6 C10 C14 10.0(5) . .
Y1 C6 C10 C14 -116.4(4) . .
C7 C6 C10 Y1 -69.5(2) . .
Si2 C6 C10 Y1 126.4(3) . .
O1 Y1 C10 C9 146.1(2) 2_655 .
O2 Y1 C10 C9 -161.7(2) 2_655 .
C2 Y1 C10 C9 30.3(2) . .
C2 Y1 C10 C9 -2.9(3) 2_655 .
C1 Y1 C10 C9 -39.9(4) 2_655 .
C1 Y1 C10 C9 66.5(2) . .
C30B Y1 C10 C9 165.9(3) 2_655 .
C6 Y1 C10 C9 -115.7(3) . .
C7 Y1 C10 C9 -76.7(2) . .
C8 Y1 C10 C9 -36.9(2) . .
O1 Y1 C10 C6 -98.2(2) 2_655 .
O2 Y1 C10 C6 -46.0(2) 2_655 .
C2 Y1 C10 C6 146.0(2) . .
C2 Y1 C10 C6 112.8(2) 2_655 .
C1 Y1 C10 C6 75.9(4) 2_655 .
C1 Y1 C10 C6 -177.8(2) . .
C30B Y1 C10 C6 -78.4(3) 2_655 .
C7 Y1 C10 C6 39.0(2) . .
C9 Y1 C10 C6 115.7(3) . .
C8 Y1 C10 C6 78.8(2) . .
O1 Y1 C10 C14 24.7(3) 2_655 .
O2 Y1 C10 C14 76.8(3) 2_655 .
C2 Y1 C10 C14 -91.2(3) . .
C2 Y1 C10 C14 -124.4(3) 2_655 .
C1 Y1 C10 C14 -161.3(3) 2_655 .
C1 Y1 C10 C14 -54.9(3) . .
C30B Y1 C10 C14 44.5(4) 2_655 .
C6 Y1 C10 C14 122.8(4) . .
C7 Y1 C10 C14 161.8(4) . .
C9 Y1 C10 C14 -121.4(4) . .
C8 Y1 C10 C14 -158.4(4) . .
C28 Si3 C18 C19 160.4(3) . .
C29 Si3 C18 C19 39.5(4) . .
C27 Si3 C18 C19 -79.6(4) . .
C28 Si3 C18 C22 -41.9(4) . .
C29 Si3 C18 C22 -162.8(3) . .
C27 Si3 C18 C22 78.1(4) . .
C28 Si3 C18 Y2 60.7(3) . .
C29 Si3 C18 Y2 -60.3(3) . .
C27 Si3 C18 Y2 -179.3(2) . .
O1 Y2 C18 C19 35.8(3) 2_655 .
O2 Y2 C18 C19 -104.4(2) . .
O3 Y2 C18 C19 -49.1(2) . .
O3 Y2 C18 C19 -26.0(2) 2_655 .
C1 Y2 C18 C19 -176.4(2) . .
C20 Y2 C18 C19 35.5(2) . .
C22 Y2 C18 C19 110.8(3) . .
C21 Y2 C18 C19 74.7(2) . .
C30B Y2 C18 C19 0.0(3) 2_655 .
C30B Y2 C18 C19 -78.3(3) . .
O1 Y2 C18 C22 -74.9(2) 2_655 .
O2 Y2 C18 C22 144.8(2) . .
O3 Y2 C18 C22 -159.9(2) . .
O3 Y2 C18 C22 -136.8(2) 2_655 .
C1 Y2 C18 C22 72.8(3) . .
C19 Y2 C18 C22 -110.8(3) . .
C20 Y2 C18 C22 -75.3(2) . .
C21 Y2 C18 C22 -36.1(2) . .
C30B Y2 C18 C22 -110.7(3) 2_655 .
C30B Y2 C18 C22 170.9(3) . .
O1 Y2 C18 Si3 159.06(18) 2_655 .
O2 Y2 C18 Si3 18.8(2) . .
O3 Y2 C18 Si3 74.1(2) . .
O3 Y2 C18 Si3 97.2(2) 2_655 .
C1 Y2 C18 Si3 -53.2(3) . .
C19 Y2 C18 Si3 123.2(3) . .
C20 Y2 C18 Si3 158.7(3) . .
C22 Y2 C18 Si3 -126.0(3) . .
C21 Y2 C18 Si3 -162.1(3) . .
C30B Y2 C18 Si3 123.3(3) 2_655 .
C30B Y2 C18 Si3 44.9(3) . .
C22 C18 C19 C20 1.7(4) . .
Si3 C18 C19 C20 163.3(3) . .
Y2 C18 C19 C20 -68.0(3) . .
C22 C18 C19 C23 -171.8(3) . .
Si3 C18 C19 C23 -10.2(5) . .
Y2 C18 C19 C23 118.5(4) . .
C22 C18 C19 Y2 69.7(2) . .
Si3 C18 C19 Y2 -128.7(3) . .
O1 Y2 C19 C20 -36.2(2) 2_655 .
O2 Y2 C19 C20 -165.3(2) . .
O3 Y2 C19 C20 -112.7(2) . .
O3 Y2 C19 C20 -88.8(2) 2_655 .
C1 Y2 C19 C20 168(2) . .
C18 Y2 C19 C20 115.9(3) . .
C22 Y2 C19 C20 77.0(2) . .
C21 Y2 C19 C20 36.9(2) . .
C30B Y2 C19 C20 -64.1(3) 2_655 .
C30B Y2 C19 C20 -137.6(3) . .
O1 Y2 C19 C18 -152.1(2) 2_655 .
O2 Y2 C19 C18 78.8(2) . .
O3 Y2 C19 C18 131.4(2) . .
O3 Y2 C19 C18 155.4(2) 2_655 .
C1 Y2 C19 C18 52(3) . .
C20 Y2 C19 C18 -115.9(3) . .
C22 Y2 C19 C18 -38.87(19) . .
C21 Y2 C19 C18 -78.9(2) . .
C30B Y2 C19 C18 -180.0(3) 2_655 .
C30B Y2 C19 C18 106.5(3) . .
O1 Y2 C19 C23 84.8(3) 2_655 .
O2 Y2 C19 C23 -44.2(3) . .
O3 Y2 C19 C23 8.4(3) . .
O3 Y2 C19 C23 32.3(3) 2_655 .
C1 Y2 C19 C23 -71(3) . .
C18 Y2 C19 C23 -123.1(4) . .
C20 Y2 C19 C23 121.1(4) . .
C22 Y2 C19 C23 -161.9(4) . .
C21 Y2 C19 C23 158.0(4) . .
C30B Y2 C19 C23 57.0(3) 2_655 .
C30B Y2 C19 C23 -16.5(3) . .
C18 C19 C20 C21 -1.5(4) . .
C23 C19 C20 C21 172.2(3) . .
Y2 C19 C20 C21 -68.8(3) . .
C18 C19 C20 C24 -173.9(4) . .
C23 C19 C20 C24 -0.2(6) . .
Y2 C19 C20 C24 118.7(4) . .
C18 C19 C20 Y2 67.3(3) . .
C23 C19 C20 Y2 -119.0(3) . .
O1 Y2 C20 C19 143.8(2) 2_655 .
O2 Y2 C20 C19 18.6(3) . .
O3 Y2 C20 C19 65.9(2) . .
O3 Y2 C20 C19 87.0(2) 2_655 .
C1 Y2 C20 C19 -178.9(2) . .
C18 Y2 C20 C19 -36.5(2) . .
C22 Y2 C20 C19 -76.9(2) . .
C21 Y2 C20 C19 -114.0(3) . .
C30B Y2 C20 C19 115.9(3) 2_655 .
C30B Y2 C20 C19 48.6(3) . .
O1 Y2 C20 C21 -102.2(2) 2_655 .
O2 Y2 C20 C21 132.6(2) . .
O3 Y2 C20 C21 179.9(2) . .
O3 Y2 C20 C21 -158.9(3) 2_655 .
C1 Y2 C20 C21 -64.9(3) . .
C18 Y2 C20 C21 77.5(2) . .
C19 Y2 C20 C21 114.0(3) . .
C22 Y2 C20 C21 37.1(2) . .
C30B Y2 C20 C21 -130.1(3) 2_655 .
C30B Y2 C20 C21 162.6(3) . .
O1 Y2 C20 C24 20.1(3) 2_655 .
O2 Y2 C20 C24 -105.1(3) . .
O3 Y2 C20 C24 -57.8(3) . .
O3 Y2 C20 C24 -36.6(3) 2_655 .
C1 Y2 C20 C24 57.4(5) . .
C18 Y2 C20 C24 -160.1(4) . .
C19 Y2 C20 C24 -123.7(5) . .
C22 Y2 C20 C24 159.4(4) . .
C21 Y2 C20 C24 122.3(5) . .
C30B Y2 C20 C24 -7.8(4) 2_655 .
C30B Y2 C20 C24 -75.0(4) . .
C19 C20 C21 C22 0.6(4) . .
C24 C20 C21 C22 173.2(4) . .
Y2 C20 C21 C22 -67.3(3) . .
C19 C20 C21 C25 -172.1(3) . .
C24 C20 C21 C25 0.6(6) . .
Y2 C20 C21 C25 120.0(4) . .
C19 C20 C21 Y2 67.9(3) . .
C24 C20 C21 Y2 -119.5(4) . .
O1 Y2 C21 C20 73.5(2) 2_655 .
O2 Y2 C21 C20 -75.7(3) . .
O3 Y2 C21 C20 -0.1(3) . .
O3 Y2 C21 C20 22.4(3) 2_655 .
C1 Y2 C21 C20 145.7(2) . .
C18 Y2 C21 C20 -77.2(2) . .
C19 Y2 C21 C20 -36.8(2) . .
C22 Y2 C21 C20 -114.0(3) . .
C30B Y2 C21 C20 51.1(3) 2_655 .
C30B Y2 C21 C20 -27.4(4) . .
O1 Y2 C21 C22 -172.5(3) 2_655 .
O2 Y2 C21 C22 38.4(3) . .
O3 Y2 C21 C22 113.9(3) . .
O3 Y2 C21 C22 136.4(3) 2_655 .
C1 Y2 C21 C22 -100.3(3) . .
C18 Y2 C21 C22 36.8(2) . .
C19 Y2 C21 C22 77.2(2) . .
C20 Y2 C21 C22 114.0(3) . .
C30B Y2 C21 C22 165.1(3) 2_655 .
C30B Y2 C21 C22 86.6(4) . .
O1 Y2 C21 C25 -47.4(3) 2_655 .
O2 Y2 C21 C25 163.5(3) . .
O3 Y2 C21 C25 -121.0(3) . .
O3 Y2 C21 C25 -98.5(3) 2_655 .
C1 Y2 C21 C25 24.8(4) . .
C18 Y2 C21 C25 162.0(4) . .
C19 Y2 C21 C25 -157.7(4) . .
C20 Y2 C21 C25 -120.9(4) . .
C22 Y2 C21 C25 125.1(5) . .
C30B Y2 C21 C25 -69.7(4) 2_655 .
C30B Y2 C21 C25 -148.3(4) . .
C20 C21 C22 C18 0.5(4) . .
C25 C21 C22 C18 172.8(4) . .
Y2 C21 C22 C18 -66.7(3) . .
C20 C21 C22 C26 -168.1(3) . .
C25 C21 C22 C26 4.2(6) . .
Y2 C21 C22 C26 124.6(4) . .
C20 C21 C22 Y2 67.3(3) . .
C25 C21 C22 Y2 -120.4(4) . .
C19 C18 C22 C21 -1.4(4) . .
Si3 C18 C22 C21 -162.6(3) . .
Y2 C18 C22 C21 67.8(3) . .
C19 C18 C22 C26 167.0(4) . .
Si3 C18 C22 C26 5.8(6) . .
Y2 C18 C22 C26 -123.8(4) . .
C19 C18 C22 Y2 -69.2(2) . .
Si3 C18 C22 Y2 129.6(3) . .
O1 Y2 C22 C21 8.2(3) 2_655 .
O2 Y2 C22 C21 -155.5(2) . .
O3 Y2 C22 C21 -88.9(3) . .
O3 Y2 C22 C21 -57.7(3) 2_655 .
C1 Y2 C22 C21 106.9(3) . .
C18 Y2 C22 C21 -115.1(3) . .
C19 Y2 C22 C21 -76.3(3) . .
C20 Y2 C22 C21 -36.8(2) . .
C30B Y2 C22 C21 -19.6(4) 2_655 .
C30B Y2 C22 C21 -127.3(3) . .
O1 Y2 C22 C18 123.3(2) 2_655 .
O2 Y2 C22 C18 -40.4(2) . .
O3 Y2 C22 C18 26.2(3) . .
O3 Y2 C22 C18 57.3(3) 2_655 .
C1 Y2 C22 C18 -138.1(2) . .
C19 Y2 C22 C18 38.7(2) . .
C20 Y2 C22 C18 78.3(2) . .
C21 Y2 C22 C18 115.1(3) . .
C30B Y2 C22 C18 95.4(3) 2_655 .
C30B Y2 C22 C18 -12.2(3) . .
O1 Y2 C22 C26 -113.6(3) 2_655 .
O2 Y2 C22 C26 82.7(3) . .
O3 Y2 C22 C26 149.3(3) . .
O3 Y2 C22 C26 -179.5(3) 2_655 .
C1 Y2 C22 C26 -15.0(4) . .
C18 Y2 C22 C26 123.1(4) . .
C19 Y2 C22 C26 161.9(4) . .
C20 Y2 C22 C26 -158.6(4) . .
C21 Y2 C22 C26 -121.8(4) . .
C30B Y2 C22 C26 -141.4(4) 2_655 .
C30B Y2 C22 C26 110.9(4) . .
C30B O1 C30A O2 -47.5(7) . .
Y2 O1 C30A O2 -91.4(5) 2_655 .
Y1 O1 C30A O2 22.5(5) 2_655 .
C30B O1 C30A Y1 -70.0(8) . 2_655
Y2 O1 C30A Y1 -113.9(3) 2_655 2_655
C30B O2 C30A O1 48.0(7) . .
Y2 O2 C30A O1 89.6(5) . .
Y1 O2 C30A O1 -21.7(5) 2_655 .
C30B O2 C30A Y1 69.6(9) . 2_655
Y2 O2 C30A Y1 111.3(3) . 2_655
C30A O2 C30B O1 -69.5(9) . .
Y2 O2 C30B O1 144.2(7) . .
Y1 O2 C30B O1 39.2(7) 2_655 .
C30A O2 C30B O3 128.0(12) . .
Y2 O2 C30B O3 -18.3(6) . .
Y1 O2 C30B O3 -123.3(6) 2_655 .
C30A O2 C30B Y1 -108.6(9) . 2_655
Y2 O2 C30B Y1 105.02(10) . 2_655
C30A O2 C30B Y2 -152.2(17) . 2_655
Y2 O2 C30B Y2 61.4(10) . 2_655
Y1 O2 C30B Y2 -43.6(10) 2_655 2_655
C30A O2 C30B Y2 146.4(8) . .
Y1 O2 C30B Y2 -105.02(10) 2_655 .
C30A O1 C30B O2 69.9(9) . .
Y2 O1 C30B O2 -145.5(7) 2_655 .
Y1 O1 C30B O2 -40.3(7) 2_655 .
C30A O1 C30B O3 -128.0(12) . .
Y2 O1 C30B O3 16.6(7) 2_655 .
Y1 O1 C30B O3 121.8(6) 2_655 .
C30A O1 C30B Y1 110.2(8) . 2_655
Y2 O1 C30B Y1 -105.20(10) 2_655 2_655
C30A O1 C30B Y2 -144.6(8) . 2_655
Y1 O1 C30B Y2 105.20(10) 2_655 2_655
C30A O1 C30B Y2 153.8(15) . .
Y2 O1 C30B Y2 -61.5(9) 2_655 .
Y1 O1 C30B Y2 43.7(9) 2_655 .
O3 O3 C30B O2 91.5(18) 2_655 .
Y2 O3 C30B O2 17.7(6) . .
Y2 O3 C30B O2 148.2(6) 2_655 .
O3 O3 C30B O1 -72.3(19) 2_655 .
Y2 O3 C30B O1 -146.0(6) . .
Y2 O3 C30B O1 -15.6(6) 2_655 .
O3 O3 C30B Y1 8(2) 2_655 2_655
Y2 O3 C30B Y1 -65.7(6) . 2_655
Y2 O3 C30B Y1 64.7(6) 2_655 2_655
O3 O3 C30B Y2 -56.7(16) 2_655 2_655
Y2 O3 C30B Y2 -130.42(18) . 2_655
O3 O3 C30B Y2 73.7(16) 2_655 .
Y2 O3 C30B Y2 130.42(18) 2_655 .
O1 Y2 C30B O2 155.9(3) 2_655 .
O3 Y2 C30B O2 -161.0(7) . .
O3 Y2 C30B O2 -175.8(5) 2_655 .
C1 Y2 C30B O2 77.3(3) . .
C18 Y2 C30B O2 -70.4(4) . .
C19 Y2 C30B O2 -100.7(4) . .
C20 Y2 C30B O2 -122.8(3) . .
C22 Y2 C30B O2 -64.0(4) . .
C21 Y2 C30B O2 -107.9(4) . .
C30B Y2 C30B O2 164.0(3) 2_655 .
O1 Y2 C30B O1 51.7(10) 2_655 .
O2 Y2 C30B O1 -104.2(11) . .
O3 Y2 C30B O1 94.8(10) . .
O3 Y2 C30B O1 80.0(10) 2_655 .
C1 Y2 C30B O1 -26.9(9) . .
C18 Y2 C30B O1 -174.6(9) . .
C19 Y2 C30B O1 155.1(9) . .
C20 Y2 C30B O1 133.0(9) . .
C22 Y2 C30B O1 -168.2(8) . .
C21 Y2 C30B O1 147.9(8) . .
C30B Y2 C30B O1 59.8(10) 2_655 .
O1 Y2 C30B O3 -43.1(4) 2_655 .
O2 Y2 C30B O3 161.0(7) . .
O3 Y2 C30B O3 -14.8(3) 2_655 .
C1 Y2 C30B O3 -121.7(4) . .
C18 Y2 C30B O3 90.6(4) . .
C19 Y2 C30B O3 60.3(4) . .
C20 Y2 C30B O3 38.2(4) . .
C22 Y2 C30B O3 97.0(4) . .
C21 Y2 C30B O3 53.1(5) . .
C30B Y2 C30B O3 -35.0(5) 2_655 .
O1 Y2 C30B Y1 90.86(18) 2_655 2_655
O2 Y2 C30B Y1 -65.0(3) . 2_655
O3 Y2 C30B Y1 134.0(5) . 2_655
O3 Y2 C30B Y1 119.2(3) 2_655 2_655
C1 Y2 C30B Y1 12.34(17) . 2_655
C18 Y2 C30B Y1 -135.43(17) . 2_655
C19 Y2 C30B Y1 -165.66(18) . 2_655
C20 Y2 C30B Y1 172.19(13) . 2_655
C22 Y2 C30B Y1 -129.02(19) . 2_655
C21 Y2 C30B Y1 -172.86(16) . 2_655
C30B Y2 C30B Y1 99.0(2) 2_655 2_655
O1 Y2 C30B Y2 1.7(2) 2_655 2_655
O2 Y2 C30B Y2 -154.1(5) . 2_655
O3 Y2 C30B Y2 44.9(3) . 2_655
O3 Y2 C30B Y2 30.04(19) 2_655 2_655
C1 Y2 C30B Y2 -76.8(2) . 2_655
C18 Y2 C30B Y2 135.4(2) . 2_655
C19 Y2 C30B Y2 105.2(2) . 2_655
C20 Y2 C30B Y2 83.0(3) . 2_655
C22 Y2 C30B Y2 141.84(18) . 2_655
C21 Y2 C30B Y2 98.0(3) . 2_655
C30B Y2 C30B Y2 9.8(3) 2_655 2_655
